data_4326318
loop_
_publ_author_name
'William P. Forrest'
'Zhi Cao'
'Wei-Zhong Chen'
'Kerry M. Hassell'
'Anastasia Kharlamova'
'Greta Jakstonyte'
'Tong Ren'

_publ_contact_author_address
;    Department of Chemistry
     Purdue University
     560 Oval Dr.
     W. Lafayette
     IN 47907-2084
     USA
;
_publ_contact_author_email pfanwick@purdue.edu
_publ_contact_author_fax 1(765)4940239
_publ_contact_author_name 'Phillip E. Fanwick'
_publ_contact_author_phone 1(765)4944572
_publ_section_title
;
 Decorating Diruthenium Compounds with Fr\'echet Dendrons via the Click
 Reaction
;
_journal_name_full 'Inorganic Chemistry'
_journal_page_first 9345
_journal_page_last 9353
_journal_paper_doi 10.1021/ic200929r
_journal_volume 50
_journal_year 2011
_chemical_formula_moiety 'C71 H51 Cl13 N11 O2 Ru2'
_chemical_formula_sum 'C71 H51 Cl13 N11 O2 Ru2'
_chemical_formula_weight 1753.30
_chemical_name_systematic ' ?'
_space_group_IT_number 148
_symmetry_cell_setting hexagonal
_symmetry_space_group_name_Hall '-R 3'
_symmetry_space_group_name_H-M 'R -3 :H'
_atom_type_scat_source 'International Tables for Crystallography (Vol C)'
_audit_creation_date 5-10-05
_audit_creation_method SHELXL_and_local_programs
_cell_angle_alpha 90.00
_cell_angle_beta 90.00
_cell_angle_gamma 120.00
_cell_formula_units_Z 18
_cell_length_a 29.1361(13)
_cell_length_b 29.1361(13)
_cell_length_c 55.364(3)
_cell_measurement_reflns_used 29746
_cell_measurement_temperature 150
_cell_measurement_theta_max 24
_cell_measurement_theta_min 2
_cell_volume 40702(3)
_computing_cell_refinement DENZO/SCALEPACK_(Otwinowski,_1996)
_computing_data_collection Collect_(Nonius,_1998)
_computing_data_reduction DENZO/SCALEPACK_(Otwinowski,_1996)
_computing_molecular_graphics
;
    ORTEP (Johnson, 1976)
    PLATON (Spek, 1997)
;
_computing_structure_refinement SHELX97_(Sheldrick,_1997)
_computing_structure_solution PATTY_(DIRDIF99,_Beurskins,_1999)
_diffrn_ambient_temperature 150
_diffrn_measured_fraction_theta_full 0.9874
_diffrn_measured_fraction_theta_max 0.9874
_diffrn_measurement_device_type Nonius_KappaCCD
_diffrn_measurement_method \w
_diffrn_radiation_monochromator 'graphite 002'
_diffrn_radiation_type MO-K\a
_diffrn_radiation_wavelength 0.71073
_diffrn_reflns_av_R_equivalents 0.084
_diffrn_reflns_limit_h_max 33
_diffrn_reflns_limit_h_min 0
_diffrn_reflns_limit_k_max 0
_diffrn_reflns_limit_k_min -28
_diffrn_reflns_limit_l_max 63
_diffrn_reflns_limit_l_min -63
_diffrn_reflns_number 29746
_diffrn_reflns_theta_full 24.1
_diffrn_reflns_theta_max 24.12
_diffrn_reflns_theta_min 2.17
_exptl_absorpt_coefficient_mu 0.757
_exptl_absorpt_correction_T_max 0.9362
_exptl_absorpt_correction_T_min 0.8966
_exptl_absorpt_correction_type multi-scan_(Otwinowski_&_Minor,_1997)
_exptl_crystal_colour_modifier dark
_exptl_crystal_colour_primary red
_exptl_crystal_density_diffrn 1.287
_exptl_crystal_description plate
_exptl_crystal_F_000 15822
_exptl_crystal_size_max 0.38
_exptl_crystal_size_mid 0.33
_exptl_crystal_size_min 0.09
_platon_squeeze_details ' ?                                                                     '
_refine_diff_density_max 0.57
_refine_diff_density_min -0.39
_refine_ls_extinction_method none
_refine_ls_goodness_of_fit_ref 1.019
_refine_ls_hydrogen_treatment constr
_refine_ls_matrix_type full
_refine_ls_number_parameters 894
_refine_ls_number_reflns 11758
_refine_ls_number_restraints 0
_refine_ls_R_factor_all 0.088
_refine_ls_R_factor_gt 0.058
_refine_ls_shift/su_max 0.001
_refine_ls_structure_factor_coef Fsqd
_refine_ls_weighting_details '1/[\s^2^(Fo^2^)+(0.0670P)^2^+100.1725P] where P=(Fo^2^+2Fc^2^)/3'
_refine_ls_weighting_scheme calc
_refine_ls_wR_factor_gt 0.130
_refine_ls_wR_factor_ref 0.141
_reflns_number_gt 8442
_reflns_number_total 11758
_reflns_threshold_expression >2.0\s(I)
_cod_data_source_file ic200929r_si_002.cif
_cod_data_source_block CHEN01
_cod_original_sg_symbol_H-M 'R -3'
_cod_database_code 4326318

loop_
_symmetry_equiv_pos_as_xyz
'x, y, z'
'-y, x-y, z'
'-x+y, -x, z'
'x+2/3, y+1/3, z+1/3'
'-y+2/3, x-y+1/3, z+1/3'
'-x+y+2/3, -x+1/3, z+1/3'
'x+1/3, y+2/3, z+2/3'
'-y+1/3, x-y+2/3, z+2/3'
'-x+y+1/3, -x+2/3, z+2/3'
'-x, -y, -z'
'y, -x+y, -z'
'x-y, x, -z'
'-x+2/3, -y+1/3, -z+1/3'
'y+2/3, -x+y+1/3, -z+1/3'
'x-y+2/3, x+1/3, -z+1/3'
'-x+1/3, -y+2/3, -z+2/3'
'y+1/3, -x+y+2/3, -z+2/3'
'x-y+1/3, x+2/3, -z+2/3'

loop_
_atom_site_label
_atom_site_type_symbol
_atom_site_fract_x
_atom_site_fract_y
_atom_site_fract_z
_atom_site_U_iso_or_equiv
_atom_site_adp_type
_atom_site_occupancy
_atom_site_symmetry_multiplicity
_atom_site_calc_flag
_atom_site_refinement_flags
Ru(1) Ru 0.32699(2) 0.40780(2) 0.094037(8) 0.04141(16) Uani 1 1 d .
Ru(2) Ru 0.269548(19) 0.405297(19) 0.064963(8) 0.03869(15) Uani 1 1 d .
Cl(2) Cl 0.20900(6) 0.40110(6) 0.03394(3) 0.0454(4) Uani 1 1 d .
Cl(21) Cl 0.49832(9) 0.39919(11) 0.12737(4) 0.0975(8) Uani 1 1 d .
Cl(22) Cl 0.47733(8) 0.31236(9) 0.03980(4) 0.0798(6) Uani 1 1 d .
Cl(23) Cl 0.19432(9) 0.25010(9) -0.02990(3) 0.0818(6) Uani 1 1 d .
Cl(24) Cl 0.06748(9) 0.18966(10) 0.04813(5) 0.1127(9) Uani 1 1 d .
Cl(31) Cl 0.23144(11) 0.34863(12) 0.20536(4) 0.1164(9) Uani 1 1 d .
Cl(32) Cl 0.37100(13) 0.29838(14) 0.16752(5) 0.1368(11) Uani 1 1 d .
Cl(33) Cl 0.00334(8) 0.24082(9) 0.09416(5) 0.0929(7) Uani 1 1 d .
Cl(34) Cl 0.09251(7) 0.44946(8) 0.07599(3) 0.0658(5) Uani 1 1 d .
Cl(41) Cl 0.27634(11) 0.50611(11) 0.19732(4) 0.1036(8) Uani 1 1 d .
Cl(42) Cl 0.42637(8) 0.45372(9) 0.18280(3) 0.0838(6) Uani 1 1 d .
Cl(43) Cl 0.29169(7) 0.57249(7) -0.00034(3) 0.0625(5) Uani 1 1 d .
Cl(44) Cl 0.20573(8) 0.60453(7) 0.07901(3) 0.0671(5) Uani 1 1 d .
O(124) O 0.6145(2) 0.8335(2) -0.05685(8) 0.0743(15) Uani 1 1 d .
O(132) O 0.7624(2) 0.8107(2) -0.07339(9) 0.0784(15) Uani 1 1 d .
N(12) N 0.38876(19) 0.46517(19) 0.07567(8) 0.0423(12) Uani 1 1 d .
N(14) N 0.33439(19) 0.44390(19) 0.04271(8) 0.0387(12) Uani 1 1 d .
N(21) N 0.3371(2) 0.3528(2) 0.07528(9) 0.0459(13) Uani 1 1 d .
N(23) N 0.2620(2) 0.33359(19) 0.05366(8) 0.0451(13) Uani 1 1 d .
N(31) N 0.2638(2) 0.3521(2) 0.11408(8) 0.0458(13) Uani 1 1 d .
N(33) N 0.20605(19) 0.36398(19) 0.08940(8) 0.0411(12) Uani 1 1 d .
N(41) N 0.31885(19) 0.46442(19) 0.11278(8) 0.0417(12) Uani 1 1 d .
N(43) N 0.28206(19) 0.47892(19) 0.07892(8) 0.0431(12) Uani 1 1 d .
N(113) N 0.6133(2) 0.6296(2) 0.00076(10) 0.0616(15) Uani 1 1 d .
N(114) N 0.6562(2) 0.6764(2) -0.00176(10) 0.0604(15) Uani 1 1 d .
N(115) N 0.6457(2) 0.7128(2) 0.00759(9) 0.0493(13) Uani 1 1 d .
C(11) C 0.4381(3) 0.5021(3) 0.08818(11) 0.0543(17) Uani 1 1 d .
C(13) C 0.3829(2) 0.4712(2) 0.05221(10) 0.0415(15) Uani 1 1 d .
C(15) C 0.3292(3) 0.4399(3) 0.01619(10) 0.0494(16) Uani 1 1 d .
C(16) C 0.4296(2) 0.5093(2) 0.03761(10) 0.0417(15) Uani 1 1 d .
C(17) C 0.4320(3) 0.5548(3) 0.02913(11) 0.0506(17) Uani 1 1 d .
C(18) C 0.4787(3) 0.5955(3) 0.01963(12) 0.0536(17) Uani 1 1 d .
C(19) C 0.5233(2) 0.5905(2) 0.01799(10) 0.0426(15) Uani 1 1 d .
C(22) C 0.3003(3) 0.3237(2) 0.05919(11) 0.0467(16) Uani 1 1 d .
C(26) C 0.4037(3) 0.3318(3) 0.05925(12) 0.0523(17) Uani 1 1 d .
C(32) C 0.2162(3) 0.3443(2) 0.10884(11) 0.0451(16) Uani 1 1 d .
C(42) C 0.3006(2) 0.4914(2) 0.10095(10) 0.0427(15) Uani 1 1 d .
C(110) C 0.5197(3) 0.5432(2) 0.02470(11) 0.0481(16) Uani 1 1 d .
C(111) C 0.4728(3) 0.5024(2) 0.03435(11) 0.0483(16) Uani 1 1 d .
C(112) C 0.5746(2) 0.6355(3) 0.01123(10) 0.0440(15) Uani 1 1 d .
C(116) C 0.5952(2) 0.6890(3) 0.01563(11) 0.0477(16) Uani 1 1 d .
C(117) C 0.6865(2) 0.7686(2) 0.00666(11) 0.0491(16) Uani 1 1 d .
C(118) C 0.6890(3) 0.7911(2) -0.01839(11) 0.0492(16) Uani 1 1 d .
C(119) C 0.6508(3) 0.8032(3) -0.02536(11) 0.0526(17) Uani 1 1 d .
C(120) C 0.6502(3) 0.8196(3) -0.04840(12) 0.0585(18) Uani 1 1 d .
C(121) C 0.6856(3) 0.8218(3) -0.06537(13) 0.069(2) Uani 1 1 d .
C(122) C 0.7242(3) 0.8097(3) -0.05849(12) 0.0614(19) Uani 1 1 d .
C(123) C 0.7272(3) 0.7964(2) -0.03454(12) 0.0518(17) Uani 1 1 d .
C(125) C 0.5827(3) 0.8400(3) -0.03879(12) 0.071(2) Uani 1 1 d .
C(126) C 0.5535(3) 0.8645(3) -0.05034(13) 0.071(2) Uani 1 1 d .
C(127) C 0.4998(4) 0.8427(5) -0.0474(2) 0.145(5) Uani 1 1 d .
C(128) C 0.4723(5) 0.8670(6) -0.0569(3) 0.185(7) Uani 1 1 d .
C(129) C 0.4998(5) 0.9112(5) -0.0708(2) 0.108(3) Uani 1 1 d .
C(130) C 0.5507(5) 0.9332(5) -0.0720(2) 0.145(5) Uani 1 1 d .
C(131) C 0.5782(4) 0.9111(4) -0.0618(2) 0.130(5) Uani 1 1 d .
C(133) C 0.7581(4) 0.8185(4) -0.09895(14) 0.107(3) Uani 1 1 d .
C(134) C 0.7999(4) 0.8127(4) -0.11217(18) 0.094(3) Uani 1 1 d .
C(135) C 0.7926(4) 0.8028(4) -0.13687(18) 0.116(4) Uani 1 1 d .
C(136) C 0.8314(6) 0.7983(4) -0.1503(2) 0.127(4) Uani 1 1 d .
C(137) C 0.8751(6) 0.8028(5) -0.1390(2) 0.128(5) Uani 1 1 d .
C(138) C 0.8827(4) 0.8131(4) -0.1152(2) 0.112(4) Uani 1 1 d .
C(139) C 0.8439(5) 0.8169(4) -0.10163(19) 0.108(4) Uani 1 1 d .
C(211) C 0.3843(2) 0.3507(2) 0.07745(11) 0.0465(16) Uani 1 1 d .
C(212) C 0.4139(3) 0.3707(3) 0.09841(12) 0.0568(18) Uani 1 1 d .
C(213) C 0.4621(3) 0.3726(3) 0.10091(12) 0.0623(19) Uani 1 1 d .
C(214) C 0.4818(3) 0.3535(3) 0.08312(13) 0.065(2) Uani 1 1 d .
C(215) C 0.4516(3) 0.3335(3) 0.06248(12) 0.0559(18) Uani 1 1 d .
C(231) C 0.2196(3) 0.2972(2) 0.03877(11) 0.0473(16) Uani 1 1 d .
C(232) C 0.2268(3) 0.2934(3) 0.01419(11) 0.0485(16) Uani 1 1 d .
C(233) C 0.1851(3) 0.2565(3) 0.00044(12) 0.0572(18) Uani 1 1 d .
C(234) C 0.1353(3) 0.2236(3) 0.01070(15) 0.068(2) Uani 1 1 d .
C(235) C 0.1301(3) 0.2295(3) 0.03482(15) 0.067(2) Uani 1 1 d .
C(236) C 0.1711(3) 0.2648(3) 0.04935(13) 0.0571(18) Uani 1 1 d .
C(311) C 0.2726(3) 0.3391(2) 0.13770(11) 0.0503(16) Uani 1 1 d .
C(312) C 0.2484(3) 0.3465(3) 0.15758(11) 0.0597(19) Uani 1 1 d .
C(313) C 0.2615(4) 0.3378(3) 0.18054(13) 0.078(2) Uani 1 1 d .
C(314) C 0.2983(4) 0.3227(4) 0.18445(15) 0.089(3) Uani 1 1 d .
C(315) C 0.3220(3) 0.3152(3) 0.16422(17) 0.089(3) Uani 1 1 d .
C(316) C 0.3085(3) 0.3224(3) 0.14069(13) 0.064(2) Uani 1 1 d .
C(331) C 0.1536(2) 0.3556(2) 0.08742(10) 0.0435(15) Uani 1 1 d .
C(332) C 0.1088(3) 0.3064(3) 0.09093(11) 0.0535(17) Uani 1 1 d .
C(333) C 0.0593(3) 0.3024(3) 0.08945(12) 0.0623(19) Uani 1 1 d .
C(334) C 0.0527(3) 0.3452(3) 0.08488(12) 0.0617(19) Uani 1 1 d .
C(335) C 0.0979(3) 0.3940(3) 0.08145(11) 0.0514(17) Uani 1 1 d .
C(336) C 0.1476(2) 0.3994(3) 0.08257(10) 0.0469(16) Uani 1 1 d .
C(411) C 0.3304(2) 0.4726(2) 0.13775(10) 0.0472(16) Uani 1 1 d .
C(412) C 0.3017(3) 0.4861(3) 0.15333(11) 0.0549(18) Uani 1 1 d .
C(413) C 0.3132(3) 0.4907(3) 0.17794(12) 0.068(2) Uani 1 1 d .
C(414) C 0.3505(3) 0.4808(3) 0.18724(12) 0.068(2) Uani 1 1 d .
C(415) C 0.3790(3) 0.4680(3) 0.17184(11) 0.0577(18) Uani 1 1 d .
C(416) C 0.3701(3) 0.4641(3) 0.14704(11) 0.0529(17) Uani 1 1 d .
C(431) C 0.2707(2) 0.5147(2) 0.06644(10) 0.0395(14) Uani 1 1 d .
C(432) C 0.2843(2) 0.5247(2) 0.04225(10) 0.0429(15) Uani 1 1 d .
C(433) C 0.2744(2) 0.5606(2) 0.03011(10) 0.0460(16) Uani 1 1 d .
C(434) C 0.2513(2) 0.5865(2) 0.04091(11) 0.0484(16) Uani 1 1 d .
C(435) C 0.2371(3) 0.5748(3) 0.06478(11) 0.0501(16) Uani 1 1 d .
C(436) C 0.2457(2) 0.5390(2) 0.07771(11) 0.0470(16) Uani 1 1 d .
H(17) H 0.4013 0.5583 0.0298 0.061 Uiso 1 1 calc R
H(18) H 0.4800 0.6270 0.0142 0.064 Uiso 1 1 calc R
H(22) H 0.3014 0.2952 0.0515 0.056 Uiso 1 1 calc R
H(26) H 0.3842 0.3178 0.0448 0.063 Uiso 1 1 calc R
H(32) H 0.1879 0.3235 0.1196 0.054 Uiso 1 1 calc R
H(42) H 0.3009 0.5206 0.1087 0.051 Uiso 1 1 calc R
H(110) H 0.5494 0.5385 0.0227 0.058 Uiso 1 1 calc R
H(111) H 0.4705 0.4698 0.0387 0.058 Uiso 1 1 calc R
H(116) H 0.5776 0.7056 0.0228 0.057 Uiso 1 1 calc R
H(119) H 0.6249 0.8002 -0.0141 0.063 Uiso 1 1 calc R
H(11A) H 0.4557 0.4829 0.0938 0.081 Uiso 1 1 calc R
H(11B) H 0.4299 0.5177 0.1020 0.081 Uiso 1 1 calc R
H(11C) H 0.4615 0.5302 0.0770 0.081 Uiso 1 1 calc R
H(11D) H 0.7213 0.7724 0.0107 0.059 Uiso 1 1 calc R
H(11E) H 0.6785 0.7887 0.0187 0.059 Uiso 1 1 calc R
H(121) H 0.6838 0.8314 -0.0816 0.083 Uiso 1 1 calc R
H(123) H 0.7554 0.7911 -0.0295 0.062 Uiso 1 1 calc R
H(127) H 0.4807 0.8104 -0.0386 0.175 Uiso 1 1 calc R
H(128) H 0.4357 0.8529 -0.0538 0.222 Uiso 1 1 calc R
H(129) H 0.4818 0.9256 -0.0794 0.130 Uiso 1 1 calc R
H(12A) H 0.6056 0.8631 -0.0256 0.085 Uiso 1 1 calc R
H(12B) H 0.5572 0.8051 -0.0318 0.085 Uiso 1 1 calc R
H(130) H 0.5700 0.9660 -0.0804 0.174 Uiso 1 1 calc R
H(131) H 0.6158 0.9295 -0.0629 0.156 Uiso 1 1 calc R
H(135) H 0.7619 0.7991 -0.1446 0.139 Uiso 1 1 calc R
H(136) H 0.8271 0.7921 -0.1672 0.152 Uiso 1 1 calc R
H(137) H 0.9004 0.7986 -0.1481 0.153 Uiso 1 1 calc R
H(138) H 0.9141 0.8178 -0.1077 0.134 Uiso 1 1 calc R
H(139) H 0.8486 0.8226 -0.0847 0.129 Uiso 1 1 calc R
H(13A) H 0.7630 0.8542 -0.1018 0.128 Uiso 1 1 calc R
H(13B) H 0.7225 0.7919 -0.1049 0.128 Uiso 1 1 calc R
H(15A) H 0.3242 0.4686 0.0100 0.074 Uiso 1 1 calc R
H(15B) H 0.2986 0.4057 0.0118 0.074 Uiso 1 1 calc R
H(15C) H 0.3614 0.4428 0.0092 0.074 Uiso 1 1 calc R
H(212) H 0.4010 0.3832 0.1111 0.068 Uiso 1 1 calc R
H(214) H 0.5145 0.3542 0.0851 0.078 Uiso 1 1 calc R
H(232) H 0.2603 0.3159 0.0069 0.058 Uiso 1 1 calc R
H(234) H 0.1064 0.1982 0.0013 0.082 Uiso 1 1 calc R
H(236) H 0.1660 0.2667 0.0662 0.068 Uiso 1 1 calc R
H(312) H 0.2230 0.3576 0.1555 0.072 Uiso 1 1 calc R
H(314) H 0.3074 0.3176 0.2003 0.107 Uiso 1 1 calc R
H(316) H 0.3242 0.3157 0.1271 0.077 Uiso 1 1 calc R
H(332) H 0.1119 0.2761 0.0943 0.064 Uiso 1 1 calc R
H(334) H 0.0184 0.3414 0.0841 0.074 Uiso 1 1 calc R
H(336) H 0.1780 0.4332 0.0800 0.056 Uiso 1 1 calc R
H(412) H 0.2746 0.4921 0.1473 0.066 Uiso 1 1 calc R
H(414) H 0.3567 0.4827 0.2042 0.082 Uiso 1 1 calc R
H(416) H 0.3908 0.4558 0.1366 0.063 Uiso 1 1 calc R
H(432) H 0.3002 0.5074 0.0341 0.051 Uiso 1 1 calc R
H(434) H 0.2455 0.6114 0.0323 0.058 Uiso 1 1 calc R
H(436) H 0.2347 0.5311 0.0941 0.056 Uiso 1 1 calc R

loop_
_atom_site_aniso_label
_atom_site_aniso_U_11
_atom_site_aniso_U_22
_atom_site_aniso_U_33
_atom_site_aniso_U_12
_atom_site_aniso_U_13
_atom_site_aniso_U_23
Ru(1) 0.0420(3) 0.0424(3) 0.0408(3) 0.0218(3) -0.0027(2) -0.0027(2)
Ru(2) 0.0378(3) 0.0390(3) 0.0403(3) 0.0200(3) -0.0009(2) -0.0034(2)
Cl(2) 0.0423(9) 0.0489(10) 0.0465(8) 0.0240(8) -0.0062(7) -0.0053(7)
Cl(21) 0.0753(15) 0.143(2) 0.0822(14) 0.0610(16) -0.0292(12) -0.0219(14)
Cl(22) 0.0650(13) 0.0996(16) 0.0921(14) 0.0541(13) 0.0028(11) -0.0130(12)
Cl(23) 0.0956(16) 0.1006(16) 0.0689(11) 0.0637(14) -0.0289(11) -0.0369(11)
Cl(24) 0.0537(13) 0.0814(17) 0.149(2) -0.0067(12) 0.0107(14) -0.0191(15)
Cl(31) 0.133(2) 0.141(2) 0.0538(11) 0.0530(19) 0.0153(13) -0.0020(13)
Cl(32) 0.137(2) 0.187(3) 0.129(2) 0.113(2) -0.0107(19) 0.048(2)
Cl(33) 0.0479(12) 0.0728(14) 0.1319(19) 0.0106(11) 0.0122(12) 0.0093(13)
Cl(34) 0.0699(12) 0.0776(13) 0.0695(11) 0.0516(11) 0.0049(9) 0.0032(10)
Cl(41) 0.131(2) 0.133(2) 0.0620(12) 0.0773(18) 0.0205(13) -0.0130(13)
Cl(42) 0.0737(14) 0.1002(16) 0.0700(12) 0.0378(13) -0.0232(10) 0.0058(11)
Cl(43) 0.0735(13) 0.0742(13) 0.0479(9) 0.0430(11) 0.0060(8) 0.0087(8)
Cl(44) 0.0958(15) 0.0666(12) 0.0632(10) 0.0589(12) 0.0162(10) 0.0086(9)
O(124) 0.098(4) 0.088(4) 0.058(3) 0.063(4) 0.004(3) 0.005(3)
O(132) 0.086(4) 0.081(4) 0.075(3) 0.047(3) 0.041(3) 0.016(3)
N(12) 0.040(3) 0.046(3) 0.039(3) 0.020(3) -0.006(2) -0.005(2)
N(14) 0.040(3) 0.047(3) 0.035(2) 0.026(3) -0.003(2) -0.004(2)
N(21) 0.043(3) 0.049(3) 0.050(3) 0.027(3) -0.002(3) -0.005(3)
N(23) 0.040(3) 0.040(3) 0.050(3) 0.017(3) 0.000(2) -0.005(2)
N(31) 0.050(4) 0.056(3) 0.041(3) 0.034(3) -0.003(2) 0.001(2)
N(33) 0.039(3) 0.044(3) 0.046(3) 0.025(3) -0.002(2) 0.000(2)
N(41) 0.049(3) 0.043(3) 0.032(3) 0.022(3) -0.005(2) -0.003(2)
N(43) 0.041(3) 0.041(3) 0.043(3) 0.018(3) -0.007(2) -0.007(2)
N(113) 0.056(4) 0.047(4) 0.084(4) 0.027(3) 0.023(3) 0.007(3)
N(114) 0.050(4) 0.040(4) 0.091(4) 0.022(3) 0.023(3) 0.008(3)
N(115) 0.050(4) 0.043(3) 0.061(3) 0.027(3) 0.007(3) 0.007(3)
C(11) 0.051(4) 0.054(4) 0.051(4) 0.022(4) -0.005(3) -0.001(3)
C(13) 0.048(4) 0.046(4) 0.042(3) 0.032(3) 0.004(3) 0.001(3)
C(15) 0.052(4) 0.051(4) 0.049(4) 0.029(4) -0.004(3) -0.008(3)
C(16) 0.035(4) 0.046(4) 0.037(3) 0.016(3) 0.001(3) 0.004(3)
C(17) 0.042(4) 0.058(5) 0.056(4) 0.028(4) -0.001(3) 0.000(3)
C(18) 0.049(4) 0.040(4) 0.070(4) 0.021(4) -0.002(3) 0.007(3)
C(19) 0.042(4) 0.043(4) 0.046(3) 0.024(3) 0.004(3) -0.001(3)
C(22) 0.046(4) 0.039(4) 0.059(4) 0.024(3) 0.008(3) -0.003(3)
C(26) 0.045(4) 0.050(4) 0.058(4) 0.021(4) -0.006(3) -0.002(3)
C(32) 0.051(4) 0.033(4) 0.046(4) 0.017(3) 0.006(3) -0.009(3)
C(42) 0.043(4) 0.040(4) 0.040(3) 0.018(3) 0.007(3) 0.003(3)
C(110) 0.048(4) 0.048(4) 0.059(4) 0.032(4) 0.007(3) -0.001(3)
C(111) 0.049(4) 0.039(4) 0.062(4) 0.026(4) 0.000(3) 0.003(3)
C(112) 0.043(4) 0.048(4) 0.046(3) 0.027(3) 0.002(3) 0.007(3)
C(116) 0.043(4) 0.054(5) 0.054(4) 0.031(4) 0.010(3) 0.003(3)
C(117) 0.043(4) 0.048(4) 0.055(4) 0.021(3) 0.001(3) 0.000(3)
C(118) 0.043(4) 0.039(4) 0.061(4) 0.017(3) 0.007(3) 0.006(3)
C(119) 0.056(4) 0.049(4) 0.053(4) 0.027(4) 0.008(3) 0.005(3)
C(120) 0.068(5) 0.056(5) 0.061(4) 0.039(4) 0.000(4) 0.000(4)
C(121) 0.090(6) 0.074(5) 0.056(4) 0.050(5) 0.016(4) 0.010(4)
C(122) 0.074(5) 0.048(4) 0.062(4) 0.030(4) 0.017(4) 0.003(3)
C(123) 0.048(4) 0.036(4) 0.067(4) 0.018(3) 0.007(3) 0.010(3)
C(125) 0.084(6) 0.094(6) 0.058(4) 0.061(5) 0.006(4) 0.007(4)
C(126) 0.074(6) 0.082(6) 0.066(5) 0.046(5) -0.006(4) -0.002(4)
C(127) 0.085(8) 0.127(10) 0.211(13) 0.043(7) -0.012(8) 0.082(9)
C(128) 0.102(10) 0.175(14) 0.267(18) 0.060(10) -0.008(10) 0.103(14)
C(129) 0.107(9) 0.101(8) 0.136(9) 0.067(7) -0.032(7) 0.009(7)
C(130) 0.101(9) 0.110(9) 0.230(14) 0.058(8) 0.022(9) 0.094(9)
C(131) 0.066(6) 0.093(7) 0.226(13) 0.037(6) 0.014(7) 0.086(8)
C(133) 0.142(9) 0.140(9) 0.072(5) 0.095(8) 0.042(6) 0.012(6)
C(134) 0.114(8) 0.082(7) 0.097(7) 0.058(6) 0.050(6) 0.024(5)
C(135) 0.120(9) 0.096(8) 0.098(7) 0.028(7) 0.057(6) -0.004(6)
C(136) 0.135(11) 0.099(8) 0.127(10) 0.045(9) 0.066(9) 0.008(7)
C(137) 0.145(12) 0.106(9) 0.131(11) 0.061(9) 0.077(9) 0.007(8)
C(138) 0.118(9) 0.087(7) 0.140(9) 0.058(7) 0.062(8) 0.026(7)
C(139) 0.147(10) 0.100(8) 0.105(7) 0.083(8) 0.062(8) 0.048(6)
C(211) 0.044(4) 0.045(4) 0.056(4) 0.027(3) -0.005(3) 0.000(3)
C(212) 0.052(5) 0.061(5) 0.061(4) 0.032(4) -0.004(4) -0.001(4)
C(213) 0.056(5) 0.073(5) 0.065(4) 0.037(4) -0.007(4) 0.003(4)
C(214) 0.049(5) 0.072(5) 0.084(5) 0.038(4) 0.002(4) 0.016(4)
C(215) 0.052(5) 0.055(5) 0.064(4) 0.029(4) -0.003(4) -0.003(3)
C(231) 0.042(4) 0.040(4) 0.060(4) 0.021(3) -0.005(3) -0.006(3)
C(232) 0.043(4) 0.051(4) 0.060(4) 0.030(4) -0.002(3) -0.003(3)
C(233) 0.060(5) 0.056(5) 0.070(4) 0.039(4) -0.023(4) -0.020(4)
C(234) 0.053(5) 0.046(5) 0.099(6) 0.019(4) -0.030(4) -0.029(4)
C(235) 0.059(5) 0.048(5) 0.088(6) 0.021(4) -0.005(4) -0.009(4)
C(236) 0.058(5) 0.038(4) 0.069(4) 0.019(4) -0.001(4) -0.006(3)
C(311) 0.047(4) 0.044(4) 0.052(4) 0.016(3) 0.000(3) 0.001(3)
C(312) 0.058(5) 0.058(5) 0.056(4) 0.024(4) -0.003(4) 0.000(3)
C(313) 0.081(6) 0.092(6) 0.050(4) 0.033(5) 0.004(4) 0.014(4)
C(314) 0.100(7) 0.094(7) 0.056(5) 0.035(6) -0.003(5) 0.010(5)
C(315) 0.076(6) 0.083(6) 0.109(7) 0.040(5) -0.025(5) 0.027(5)
C(316) 0.061(5) 0.062(5) 0.067(5) 0.028(4) 0.001(4) 0.019(4)
C(331) 0.047(4) 0.045(4) 0.038(3) 0.023(4) 0.004(3) -0.001(3)
C(332) 0.045(4) 0.047(4) 0.064(4) 0.020(4) 0.006(3) 0.006(3)
C(333) 0.045(5) 0.056(5) 0.065(4) 0.010(4) 0.003(3) 0.002(4)
C(334) 0.057(5) 0.071(6) 0.061(4) 0.036(5) 0.004(4) -0.004(4)
C(335) 0.050(4) 0.056(5) 0.047(4) 0.025(4) 0.004(3) 0.003(3)
C(336) 0.039(4) 0.045(4) 0.048(4) 0.015(3) 0.004(3) -0.006(3)
C(411) 0.044(4) 0.045(4) 0.045(4) 0.016(3) 0.002(3) -0.001(3)
C(412) 0.054(4) 0.058(5) 0.049(4) 0.025(4) 0.003(3) 0.000(3)
C(413) 0.076(6) 0.075(5) 0.045(4) 0.033(5) -0.004(4) -0.012(4)
C(414) 0.074(6) 0.076(5) 0.041(4) 0.027(5) -0.008(4) -0.006(4)
C(415) 0.049(4) 0.061(5) 0.052(4) 0.019(4) -0.009(3) 0.007(3)
C(416) 0.046(4) 0.058(4) 0.046(4) 0.019(4) 0.001(3) 0.004(3)
C(431) 0.038(4) 0.032(3) 0.048(4) 0.016(3) -0.005(3) -0.009(3)
C(432) 0.041(4) 0.041(4) 0.046(3) 0.021(3) 0.001(3) -0.005(3)
C(433) 0.048(4) 0.039(4) 0.046(3) 0.018(3) -0.003(3) -0.004(3)
C(434) 0.046(4) 0.039(4) 0.063(4) 0.023(3) -0.001(3) 0.008(3)
C(435) 0.056(4) 0.048(4) 0.057(4) 0.033(4) 0.007(3) 0.005(3)
C(436) 0.047(4) 0.043(4) 0.049(4) 0.021(3) 0.005(3) 0.002(3)

loop_
_atom_type_symbol
_atom_type_radius_bond
Ru 1.25
Cl 0.99
O 0.73
N 0.75
C 0.77
H 0.32

loop_
_geom_angle_atom_site_label_1
_geom_angle_atom_site_label_2
_geom_angle_atom_site_label_3
_geom_angle
N(12) Ru(1) N(21) 88.55(19)
N(12) Ru(1) N(41) 90.14(19)
N(21) Ru(1) N(41) 178.5(2)
N(12) Ru(1) N(31) 176.94(19)
N(21) Ru(1) N(31) 94.5(2)
N(41) Ru(1) N(31) 86.84(19)
N(12) Ru(1) Ru(2) 90.40(13)
N(21) Ru(1) Ru(2) 90.41(14)
N(41) Ru(1) Ru(2) 90.26(13)
N(31) Ru(1) Ru(2) 90.17(14)
N(14) Ru(2) N(23) 88.61(18)
N(14) Ru(2) N(33) 175.93(18)
N(23) Ru(2) N(33) 89.88(18)
N(14) Ru(2) N(43) 91.07(18)
N(23) Ru(2) N(43) 174.89(19)
N(33) Ru(2) N(43) 90.09(18)
N(14) Ru(2) Ru(1) 86.96(13)
N(23) Ru(2) Ru(1) 87.25(14)
N(33) Ru(2) Ru(1) 89.19(13)
N(43) Ru(2) Ru(1) 87.64(13)
N(14) Ru(2) Cl(2) 92.84(13)
N(23) Ru(2) Cl(2) 91.58(14)
N(33) Ru(2) Cl(2) 90.98(13)
N(43) Ru(2) Cl(2) 93.53(13)
Ru(1) Ru(2) Cl(2) 178.82(4)
C(120) O(124) C(125) 115.7(5)
C(122) O(132) C(133) 117.1(6)
C(13) N(12) C(11) 120.4(5)
C(13) N(12) Ru(1) 118.8(4)
C(11) N(12) Ru(1) 120.7(4)
C(13) N(14) C(15) 118.4(5)
C(13) N(14) Ru(2) 120.0(4)
C(15) N(14) Ru(2) 121.6(4)
C(22) N(21) C(211) 121.6(5)
C(22) N(21) Ru(1) 117.0(4)
C(211) N(21) Ru(1) 121.0(4)
C(22) N(23) C(231) 119.1(5)
C(22) N(23) Ru(2) 118.2(4)
C(231) N(23) Ru(2) 122.5(4)
C(32) N(31) C(311) 118.0(5)
C(32) N(31) Ru(1) 117.6(4)
C(311) N(31) Ru(1) 119.8(4)
C(32) N(33) C(331) 116.2(5)
C(32) N(33) Ru(2) 116.5(4)
C(331) N(33) Ru(2) 127.3(4)
C(42) N(41) C(411) 121.1(5)
C(42) N(41) Ru(1) 117.9(4)
C(411) N(41) Ru(1) 121.0(4)
C(42) N(43) C(431) 117.7(5)
C(42) N(43) Ru(2) 117.1(4)
C(431) N(43) Ru(2) 125.2(3)
N(114) N(113) C(112) 109.5(5)
N(113) N(114) N(115) 107.7(5)
N(114) N(115) C(116) 110.0(5)
N(114) N(115) C(117) 119.1(5)
C(116) N(115) C(117) 130.9(5)
N(12) C(13) N(14) 118.2(5)
N(12) C(13) C(16) 119.8(5)
N(14) C(13) C(16) 122.0(5)
C(17) C(16) C(111) 119.0(6)
C(17) C(16) C(13) 119.3(5)
C(111) C(16) C(13) 121.4(6)
C(16) C(17) C(18) 120.5(6)
C(19) C(18) C(17) 120.6(6)
C(110) C(19) C(18) 118.8(6)
C(110) C(19) C(112) 119.9(6)
C(18) C(19) C(112) 121.2(6)
N(23) C(22) N(21) 121.3(6)
C(215) C(26) C(211) 119.5(6)
N(31) C(32) N(33) 123.3(6)
N(43) C(42) N(41) 122.0(6)
C(19) C(110) C(111) 120.5(6)
C(16) C(111) C(110) 120.2(6)
N(113) C(112) C(116) 107.4(6)
N(113) C(112) C(19) 122.7(6)
C(116) C(112) C(19) 129.7(6)
N(115) C(116) C(112) 105.4(5)
N(115) C(117) C(118) 110.5(5)
C(123) C(118) C(119) 120.0(6)
C(123) C(118) C(117) 120.3(6)
C(119) C(118) C(117) 119.6(6)
C(120) C(119) C(118) 120.3(6)
C(119) C(120) O(124) 124.5(6)
C(119) C(120) C(121) 120.8(7)
O(124) C(120) C(121) 114.6(6)
C(120) C(121) C(122) 119.1(7)
O(132) C(122) C(121) 125.5(6)
O(132) C(122) C(123) 114.4(7)
C(121) C(122) C(123) 120.1(6)
C(118) C(123) C(122) 119.3(6)
O(124) C(125) C(126) 108.7(6)
C(131) C(126) C(127) 115.9(9)
C(131) C(126) C(125) 122.7(8)
C(127) C(126) C(125) 121.0(8)
C(126) C(127) C(128) 121.6(10)
C(129) C(128) C(127) 118.2(12)
C(130) C(129) C(128) 119.1(11)
C(129) C(130) C(131) 122.6(10)
C(126) C(131) C(130) 121.8(9)
O(132) C(133) C(134) 108.6(8)
C(139) C(134) C(135) 118.7(9)
C(139) C(134) C(133) 124.3(9)
C(135) C(134) C(133) 117.1(10)
C(134) C(135) C(136) 119.4(12)
C(137) C(136) C(135) 120.0(12)
C(138) C(137) C(136) 120.9(12)
C(137) C(138) C(139) 119.4(12)
C(134) C(139) C(138) 121.5(11)
C(212) C(211) C(26) 118.7(6)
C(212) C(211) N(21) 117.8(6)
C(26) C(211) N(21) 123.4(6)
C(213) C(212) C(211) 120.3(6)
C(212) C(213) C(214) 121.8(7)
C(212) C(213) Cl(21) 118.6(6)
C(214) C(213) Cl(21) 119.7(6)
C(215) C(214) C(213) 116.9(7)
C(214) C(215) C(26) 122.8(6)
C(214) C(215) Cl(22) 117.0(6)
C(26) C(215) Cl(22) 120.2(5)
C(236) C(231) C(232) 120.4(6)
C(236) C(231) N(23) 118.5(6)
C(232) C(231) N(23) 121.1(6)
C(233) C(232) C(231) 119.5(6)
C(232) C(233) C(234) 121.2(6)
C(232) C(233) Cl(23) 119.8(6)
C(234) C(233) Cl(23) 119.0(5)
C(235) C(234) C(233) 117.0(6)
C(234) C(235) C(236) 123.7(7)
C(234) C(235) Cl(24) 118.0(6)
C(236) C(235) Cl(24) 118.2(6)
C(231) C(236) C(235) 118.2(7)
C(316) C(311) C(312) 120.1(6)
C(316) C(311) N(31) 118.5(6)
C(312) C(311) N(31) 121.2(6)
C(311) C(312) C(313) 119.4(7)
C(314) C(313) C(312) 122.6(8)
C(314) C(313) Cl(31) 118.7(6)
C(312) C(313) Cl(31) 118.7(7)
C(313) C(314) C(315) 117.0(8)
C(314) C(315) C(316) 121.9(8)
C(314) C(315) Cl(32) 120.2(7)
C(316) C(315) Cl(32) 118.0(8)
C(311) C(316) C(315) 119.0(8)
C(332) C(331) C(336) 119.1(6)
C(332) C(331) N(33) 122.7(6)
C(336) C(331) N(33) 118.1(5)
C(331) C(332) C(333) 118.7(6)
C(334) C(333) C(332) 122.8(6)
C(334) C(333) Cl(33) 118.7(6)
C(332) C(333) Cl(33) 118.4(6)
C(333) C(334) C(335) 117.7(7)
C(336) C(335) C(334) 121.1(6)
C(336) C(335) Cl(34) 118.8(5)
C(334) C(335) Cl(34) 120.1(6)
C(335) C(336) C(331) 120.5(6)
C(412) C(411) C(416) 119.4(6)
C(412) C(411) N(41) 122.0(6)
C(416) C(411) N(41) 118.5(5)
C(411) C(412) C(413) 119.0(7)
C(414) C(413) C(412) 122.1(7)
C(414) C(413) Cl(41) 119.2(5)
C(412) C(413) Cl(41) 118.7(6)
C(413) C(414) C(415) 118.8(6)
C(414) C(415) C(416) 121.8(7)
C(414) C(415) Cl(42) 120.7(5)
C(416) C(415) Cl(42) 117.4(6)
C(415) C(416) C(411) 118.9(6)
C(432) C(431) C(436) 119.6(5)
C(432) C(431) N(43) 118.5(5)
C(436) C(431) N(43) 121.9(5)
C(431) C(432) C(433) 118.7(5)
C(434) C(433) C(432) 123.1(6)
C(434) C(433) Cl(43) 118.9(5)
C(432) C(433) Cl(43) 118.0(5)
C(433) C(434) C(435) 116.8(6)
C(434) C(435) C(436) 122.4(6)
C(434) C(435) Cl(44) 118.8(5)
C(436) C(435) Cl(44) 118.8(5)
C(435) C(436) C(431) 119.3(5)

loop_
_geom_bond_atom_site_label_1
_geom_bond_atom_site_label_2
_geom_bond_distance
Ru(1) N(12) 2.015(5)
Ru(1) N(21) 2.050(5)
Ru(1) N(41) 2.061(5)
Ru(1) N(31) 2.065(5)
Ru(1) Ru(2) 2.2968(7)
Ru(2) N(14) 2.056(5)
Ru(2) N(23) 2.085(5)
Ru(2) N(33) 2.116(5)
Ru(2) N(43) 2.133(5)
Ru(2) Cl(2) 2.4210(15)
Cl(21) C(213) 1.744(7)
Cl(22) C(215) 1.727(7)
Cl(23) C(233) 1.726(7)
Cl(24) C(235) 1.761(8)
Cl(31) C(313) 1.741(8)
Cl(32) C(315) 1.737(9)
Cl(33) C(333) 1.737(7)
Cl(34) C(335) 1.727(7)
Cl(41) C(413) 1.729(8)
Cl(42) C(415) 1.740(7)
Cl(43) C(433) 1.744(6)
Cl(44) C(435) 1.730(6)
O(124) C(120) 1.373(8)
O(124) C(125) 1.437(8)
O(132) C(122) 1.375(8)
O(132) C(133) 1.449(9)
N(12) C(13) 1.332(7)
N(12) C(11) 1.468(7)
N(14) C(13) 1.336(7)
N(14) C(15) 1.475(7)
N(21) C(22) 1.324(8)
N(21) C(211) 1.413(8)
N(23) C(22) 1.319(7)
N(23) C(231) 1.422(8)
N(31) C(32) 1.321(8)
N(31) C(311) 1.419(7)
N(33) C(32) 1.321(7)
N(33) C(331) 1.425(7)
N(41) C(42) 1.321(7)
N(41) C(411) 1.414(7)
N(43) C(42) 1.309(7)
N(43) C(431) 1.420(7)
N(113) N(114) 1.317(7)
N(113) C(112) 1.352(8)
N(114) N(115) 1.343(7)
N(115) C(116) 1.351(7)
N(115) C(117) 1.458(8)
C(13) C(16) 1.492(8)
C(16) C(17) 1.376(8)
C(16) C(111) 1.380(8)
C(17) C(18) 1.386(9)
C(18) C(19) 1.381(8)
C(19) C(110) 1.378(8)
C(19) C(112) 1.462(8)
C(26) C(215) 1.381(9)
C(26) C(211) 1.397(9)
C(110) C(111) 1.393(8)
C(112) C(116) 1.383(9)
C(117) C(118) 1.520(8)
C(118) C(123) 1.374(8)
C(118) C(119) 1.381(9)
C(119) C(120) 1.365(9)
C(120) C(121) 1.375(9)
C(121) C(122) 1.389(10)
C(122) C(123) 1.396(9)
C(125) C(126) 1.500(10)
C(126) C(131) 1.338(11)
C(126) C(127) 1.373(12)
C(127) C(128) 1.410(15)
C(128) C(129) 1.363(15)
C(129) C(130) 1.290(13)
C(130) C(131) 1.375(13)
C(133) C(134) 1.501(12)
C(134) C(139) 1.357(13)
C(134) C(135) 1.392(12)
C(135) C(136) 1.413(14)
C(136) C(137) 1.364(16)
C(137) C(138) 1.343(15)
C(138) C(139) 1.410(12)
C(211) C(212) 1.388(8)
C(212) C(213) 1.385(9)
C(213) C(214) 1.389(9)
C(214) C(215) 1.381(9)
C(231) C(236) 1.377(9)
C(231) C(232) 1.390(8)
C(232) C(233) 1.381(9)
C(233) C(234) 1.399(10)
C(234) C(235) 1.365(10)
C(235) C(236) 1.379(9)
C(311) C(316) 1.368(9)
C(311) C(312) 1.382(9)
C(312) C(313) 1.387(9)
C(313) C(314) 1.364(12)
C(314) C(315) 1.389(12)
C(315) C(316) 1.405(10)
C(331) C(332) 1.388(8)
C(331) C(336) 1.399(9)
C(332) C(333) 1.391(9)
C(333) C(334) 1.375(10)
C(334) C(335) 1.385(9)
C(335) C(336) 1.377(9)
C(411) C(412) 1.388(9)
C(411) C(416) 1.398(9)
C(412) C(413) 1.394(9)
C(413) C(414) 1.357(10)
C(414) C(415) 1.364(10)
C(415) C(416) 1.391(8)
C(431) C(432) 1.386(8)
C(431) C(436) 1.391(8)
C(432) C(433) 1.389(8)
C(433) C(434) 1.376(8)
C(434) C(435) 1.376(8)
C(435) C(436) 1.389(8)

loop_
_geom_torsion_atom_site_label_1
_geom_torsion_atom_site_label_2
_geom_torsion_atom_site_label_3
_geom_torsion_atom_site_label_4
_geom_torsion
N(12) Ru(1) Ru(2) N(14) 17.71(19)
N(21) Ru(1) Ru(2) N(14) -70.85(19)
N(41) Ru(1) Ru(2) N(14) 107.85(19)
N(31) Ru(1) Ru(2) N(14) -165.30(19)
N(12) Ru(1) Ru(2) N(23) 106.46(19)
N(21) Ru(1) Ru(2) N(23) 17.91(19)
N(41) Ru(1) Ru(2) N(23) -163.39(19)
N(31) Ru(1) Ru(2) N(23) -76.55(19)
N(12) Ru(1) Ru(2) N(33) -163.62(19)
N(21) Ru(1) Ru(2) N(33) 107.83(19)
N(41) Ru(1) Ru(2) N(33) -73.47(18)
N(31) Ru(1) Ru(2) N(33) 13.37(19)
N(12) Ru(1) Ru(2) N(43) -73.49(19)
N(21) Ru(1) Ru(2) N(43) -162.05(19)
N(41) Ru(1) Ru(2) N(43) 16.65(18)
N(31) Ru(1) Ru(2) N(43) 103.50(19)
N(12) Ru(1) Ru(2) Cl(2) 98(2)
N(21) Ru(1) Ru(2) Cl(2) 9(2)
N(41) Ru(1) Ru(2) Cl(2) -172(17)
N(31) Ru(1) Ru(2) Cl(2) -85(2)
N(21) Ru(1) N(12) C(13) 69.9(4)
N(41) Ru(1) N(12) C(13) -110.8(4)
N(31) Ru(1) N(12) C(13) -121(4)
Ru(2) Ru(1) N(12) C(13) -20.5(4)
N(21) Ru(1) N(12) C(11) -114.3(5)
N(41) Ru(1) N(12) C(11) 65.1(5)
N(31) Ru(1) N(12) C(11) 55(4)
Ru(2) Ru(1) N(12) C(11) 155.3(4)
N(23) Ru(2) N(14) C(13) -108.6(4)
N(33) Ru(2) N(14) C(13) -40(3)
N(43) Ru(2) N(14) C(13) 66.3(4)
Ru(1) Ru(2) N(14) C(13) -21.3(4)
Cl(2) Ru(2) N(14) C(13) 159.9(4)
N(23) Ru(2) N(14) C(15) 67.9(4)
N(33) Ru(2) N(14) C(15) 136(2)
N(43) Ru(2) N(14) C(15) -117.2(4)
Ru(1) Ru(2) N(14) C(15) 155.2(4)
Cl(2) Ru(2) N(14) C(15) -23.6(4)
N(12) Ru(1) N(21) C(22) -110.0(4)
N(41) Ru(1) N(21) C(22) -137(7)
N(31) Ru(1) N(21) C(22) 70.6(5)
Ru(2) Ru(1) N(21) C(22) -19.6(4)
N(12) Ru(1) N(21) C(211) 62.7(5)
N(41) Ru(1) N(21) C(211) 36(8)
N(31) Ru(1) N(21) C(211) -116.7(5)
Ru(2) Ru(1) N(21) C(211) 153.1(4)
N(14) Ru(2) N(23) C(22) 64.8(4)
N(33) Ru(2) N(23) C(22) -111.5(4)
N(43) Ru(2) N(23) C(22) -22(2)
Ru(1) Ru(2) N(23) C(22) -22.3(4)
Cl(2) Ru(2) N(23) C(22) 157.6(4)
N(14) Ru(2) N(23) C(231) -110.3(5)
N(33) Ru(2) N(23) C(231) 73.5(5)
N(43) Ru(2) N(23) C(231) 163(2)
Ru(1) Ru(2) N(23) C(231) 162.7(4)
Cl(2) Ru(2) N(23) C(231) -17.5(4)
N(12) Ru(1) N(31) C(32) 84(4)
N(21) Ru(1) N(31) C(32) -107.6(4)
N(41) Ru(1) N(31) C(32) 73.1(4)
Ru(2) Ru(1) N(31) C(32) -17.2(4)
N(12) Ru(1) N(31) C(311) -72(4)
N(21) Ru(1) N(31) C(311) 97.0(5)
N(41) Ru(1) N(31) C(311) -82.4(5)
Ru(2) Ru(1) N(31) C(311) -172.6(4)
N(14) Ru(2) N(33) C(32) 5(3)
N(23) Ru(2) N(33) C(32) 73.4(4)
N(43) Ru(2) N(33) C(32) -101.5(4)
Ru(1) Ru(2) N(33) C(32) -13.9(4)
Cl(2) Ru(2) N(33) C(32) 165.0(4)
N(14) Ru(2) N(33) C(331) -176(30)
N(23) Ru(2) N(33) C(331) -107.6(5)
N(43) Ru(2) N(33) C(331) 77.6(5)
Ru(1) Ru(2) N(33) C(331) 165.2(5)
Cl(2) Ru(2) N(33) C(331) -16.0(5)
N(12) Ru(1) N(41) C(42) 71.1(4)
N(21) Ru(1) N(41) C(42) 98(8)
N(31) Ru(1) N(41) C(42) -109.4(4)
Ru(2) Ru(1) N(41) C(42) -19.3(4)
N(12) Ru(1) N(41) C(411) -111.5(4)
N(21) Ru(1) N(41) C(411) -85(8)
N(31) Ru(1) N(41) C(411) 68.0(4)
Ru(2) Ru(1) N(41) C(411) 158.1(4)
N(14) Ru(2) N(43) C(42) -107.0(4)
N(23) Ru(2) N(43) C(42) -21(2)
N(33) Ru(2) N(43) C(42) 69.1(4)
Ru(1) Ru(2) N(43) C(42) -20.1(4)
Cl(2) Ru(2) N(43) C(42) 160.1(4)
N(14) Ru(2) N(43) C(431) 74.7(5)
N(23) Ru(2) N(43) C(431) 161(2)
N(33) Ru(2) N(43) C(431) -109.2(5)
Ru(1) Ru(2) N(43) C(431) 161.6(4)
Cl(2) Ru(2) N(43) C(431) -18.2(4)
C(112) N(113) N(114) N(115) 1.3(7)
N(113) N(114) N(115) C(116) -1.5(7)
N(113) N(114) N(115) C(117) -178.6(5)
C(11) N(12) C(13) N(14) -166.7(5)
Ru(1) N(12) C(13) N(14) 9.1(7)
C(11) N(12) C(13) C(16) 10.9(8)
Ru(1) N(12) C(13) C(16) -173.3(4)
C(15) N(14) C(13) N(12) -165.3(5)
Ru(2) N(14) C(13) N(12) 11.3(7)
C(15) N(14) C(13) C(16) 17.1(8)
Ru(2) N(14) C(13) C(16) -166.2(4)
N(12) C(13) C(16) C(17) -110.8(6)
N(14) C(13) C(16) C(17) 66.7(8)
N(12) C(13) C(16) C(111) 63.0(8)
N(14) C(13) C(16) C(111) -119.5(6)
C(111) C(16) C(17) C(18) -6.4(9)
C(13) C(16) C(17) C(18) 167.5(6)
C(16) C(17) C(18) C(19) 1.6(10)
C(17) C(18) C(19) C(110) 3.6(9)
C(17) C(18) C(19) C(112) -171.3(6)
C(231) N(23) C(22) N(21) -171.7(5)
Ru(2) N(23) C(22) N(21) 13.1(8)
C(211) N(21) C(22) N(23) -165.6(6)
Ru(1) N(21) C(22) N(23) 7.1(8)
C(311) N(31) C(32) N(33) 166.5(5)
Ru(1) N(31) C(32) N(33) 10.7(7)
C(331) N(33) C(32) N(31) -175.0(5)
Ru(2) N(33) C(32) N(31) 4.2(7)
C(431) N(43) C(42) N(41) -170.9(5)
Ru(2) N(43) C(42) N(41) 10.7(7)
C(411) N(41) C(42) N(43) -169.3(5)
Ru(1) N(41) C(42) N(43) 8.1(7)
C(18) C(19) C(110) C(111) -3.9(9)
C(112) C(19) C(110) C(111) 171.1(5)
C(17) C(16) C(111) C(110) 6.1(9)
C(13) C(16) C(111) C(110) -167.7(5)
C(19) C(110) C(111) C(16) -0.9(9)
N(114) N(113) C(112) C(116) -0.7(7)
N(114) N(113) C(112) C(19) -175.7(5)
C(110) C(19) C(112) N(113) 30.7(9)
C(18) C(19) C(112) N(113) -154.5(6)
C(110) C(19) C(112) C(116) -143.1(7)
C(18) C(19) C(112) C(116) 31.8(10)
N(114) N(115) C(116) C(112) 1.1(7)
C(117) N(115) C(116) C(112) 177.8(6)
N(113) C(112) C(116) N(115) -0.2(7)
C(19) C(112) C(116) N(115) 174.3(6)
N(114) N(115) C(117) C(118) 78.6(7)
C(116) N(115) C(117) C(118) -97.9(7)
N(115) C(117) C(118) C(123) -99.6(7)
N(115) C(117) C(118) C(119) 76.6(7)
C(123) C(118) C(119) C(120) 1.2(10)
C(117) C(118) C(119) C(120) -174.9(6)
C(118) C(119) C(120) O(124) -178.6(6)
C(118) C(119) C(120) C(121) 3.3(11)
C(125) O(124) C(120) C(119) 11.5(10)
C(125) O(124) C(120) C(121) -170.3(7)
C(119) C(120) C(121) C(122) -3.3(11)
O(124) C(120) C(121) C(122) 178.4(6)
C(133) O(132) C(122) C(121) -8.2(11)
C(133) O(132) C(122) C(123) 173.5(7)
C(120) C(121) C(122) O(132) -179.3(7)
C(120) C(121) C(122) C(123) -1.1(11)
C(119) C(118) C(123) C(122) -5.6(9)
C(117) C(118) C(123) C(122) 170.6(6)
O(132) C(122) C(123) C(118) -176.1(6)
C(121) C(122) C(123) C(118) 5.5(10)
C(120) O(124) C(125) C(126) 169.8(6)
O(124) C(125) C(126) C(131) -57.7(11)
O(124) C(125) C(126) C(127) 129.6(10)
C(131) C(126) C(127) C(128) 3.1(19)
C(125) C(126) C(127) C(128) 176.2(12)
C(126) C(127) C(128) C(129) 4(2)
C(127) C(128) C(129) C(130) -9(2)
C(128) C(129) C(130) C(131) 6(2)
C(127) C(126) C(131) C(130) -6.2(18)
C(125) C(126) C(131) C(130) -179.3(11)
C(129) C(130) C(131) C(126) 2(2)
C(122) O(132) C(133) C(134) -174.3(7)
O(132) C(133) C(134) C(139) -19.4(14)
O(132) C(133) C(134) C(135) 161.0(8)
C(139) C(134) C(135) C(136) -1.1(15)
C(133) C(134) C(135) C(136) 178.5(9)
C(134) C(135) C(136) C(137) 1.1(17)
C(135) C(136) C(137) C(138) -2(2)
C(136) C(137) C(138) C(139) 2.9(18)
C(135) C(134) C(139) C(138) 2.0(15)
C(133) C(134) C(139) C(138) -177.6(9)
C(137) C(138) C(139) C(134) -2.9(16)
C(215) C(26) C(211) C(212) -0.2(10)
C(215) C(26) C(211) N(21) 176.9(6)
C(22) N(21) C(211) C(212) -163.1(6)
Ru(1) N(21) C(211) C(212) 24.5(8)
C(22) N(21) C(211) C(26) 19.8(9)
Ru(1) N(21) C(211) C(26) -152.6(5)
C(26) C(211) C(212) C(213) 1.1(10)
N(21) C(211) C(212) C(213) -176.1(6)
C(211) C(212) C(213) C(214) -1.8(11)
C(211) C(212) C(213) Cl(21) 178.9(5)
C(212) C(213) C(214) C(215) 1.4(11)
Cl(21) C(213) C(214) C(215) -179.3(5)
C(213) C(214) C(215) C(26) -0.5(11)
C(213) C(214) C(215) Cl(22) 177.3(6)
C(211) C(26) C(215) C(214) -0.2(11)
C(211) C(26) C(215) Cl(22) -177.9(5)
C(22) N(23) C(231) C(236) 105.8(7)
Ru(2) N(23) C(231) C(236) -79.2(7)
C(22) N(23) C(231) C(232) -72.9(8)
Ru(2) N(23) C(231) C(232) 102.2(6)
C(236) C(231) C(232) C(233) -0.4(9)
N(23) C(231) C(232) C(233) 178.2(6)
C(231) C(232) C(233) C(234) 1.2(10)
C(231) C(232) C(233) Cl(23) -178.0(5)
C(232) C(233) C(234) C(235) -0.1(10)
Cl(23) C(233) C(234) C(235) 179.0(5)
C(233) C(234) C(235) C(236) -1.7(11)
C(233) C(234) C(235) Cl(24) 178.6(5)
C(232) C(231) C(236) C(235) -1.3(10)
N(23) C(231) C(236) C(235) -179.9(6)
C(234) C(235) C(236) C(231) 2.4(11)
Cl(24) C(235) C(236) C(231) -177.9(5)
C(32) N(31) C(311) C(316) 149.2(6)
Ru(1) N(31) C(311) C(316) -55.5(7)
C(32) N(31) C(311) C(312) -35.3(9)
Ru(1) N(31) C(311) C(312) 120.0(6)
C(316) C(311) C(312) C(313) 1.0(10)
N(31) C(311) C(312) C(313) -174.4(6)
C(311) C(312) C(313) C(314) 1.1(12)
C(311) C(312) C(313) Cl(31) 178.8(6)
C(312) C(313) C(314) C(315) -1.4(14)
Cl(31) C(313) C(314) C(315) -179.1(7)
C(313) C(314) C(315) C(316) -0.4(14)
C(313) C(314) C(315) Cl(32) 177.7(7)
C(312) C(311) C(316) C(315) -2.7(10)
N(31) C(311) C(316) C(315) 172.8(6)
C(314) C(315) C(316) C(311) 2.4(12)
Cl(32) C(315) C(316) C(311) -175.7(6)
C(32) N(33) C(331) C(332) -48.3(8)
Ru(2) N(33) C(331) C(332) 132.7(5)
C(32) N(33) C(331) C(336) 129.4(6)
Ru(2) N(33) C(331) C(336) -49.6(7)
C(336) C(331) C(332) C(333) 0.1(9)
N(33) C(331) C(332) C(333) 177.8(5)
C(331) C(332) C(333) C(334) -0.7(10)
C(331) C(332) C(333) Cl(33) -179.4(5)
C(332) C(333) C(334) C(335) 0.6(10)
Cl(33) C(333) C(334) C(335) 179.3(5)
C(333) C(334) C(335) C(336) 0.0(10)
C(333) C(334) C(335) Cl(34) -179.3(5)
C(334) C(335) C(336) C(331) -0.5(9)
Cl(34) C(335) C(336) C(331) 178.8(4)
C(332) C(331) C(336) C(335) 0.4(9)
N(33) C(331) C(336) C(335) -177.3(5)
C(42) N(41) C(411) C(412) 32.6(9)
Ru(1) N(41) C(411) C(412) -144.8(5)
C(42) N(41) C(411) C(416) -150.8(6)
Ru(1) N(41) C(411) C(416) 31.9(7)
C(416) C(411) C(412) C(413) -0.1(10)
N(41) C(411) C(412) C(413) 176.4(6)
C(411) C(412) C(413) C(414) -2.1(11)
C(411) C(412) C(413) Cl(41) -178.6(5)
C(412) C(413) C(414) C(415) 2.8(12)
Cl(41) C(413) C(414) C(415) 179.2(6)
C(413) C(414) C(415) C(416) -1.1(11)
C(413) C(414) C(415) Cl(42) -178.8(6)
C(414) C(415) C(416) C(411) -1.1(10)
Cl(42) C(415) C(416) C(411) 176.7(5)
C(412) C(411) C(416) C(415) 1.7(10)
N(41) C(411) C(416) C(415) -175.0(6)
C(42) N(43) C(431) C(432) 138.7(6)
Ru(2) N(43) C(431) C(432) -42.9(7)
C(42) N(43) C(431) C(436) -42.2(8)
Ru(2) N(43) C(431) C(436) 136.1(5)
C(436) C(431) C(432) C(433) 2.4(9)
N(43) C(431) C(432) C(433) -178.5(5)
C(431) C(432) C(433) C(434) -0.4(9)
C(431) C(432) C(433) Cl(43) -179.8(4)
C(432) C(433) C(434) C(435) -1.1(9)
Cl(43) C(433) C(434) C(435) 178.3(5)
C(433) C(434) C(435) C(436) 0.6(10)
C(433) C(434) C(435) Cl(44) -177.8(5)
C(434) C(435) C(436) C(431) 1.4(10)
Cl(44) C(435) C(436) C(431) 179.8(5)
C(432) C(431) C(436) C(435) -2.9(9)
N(43) C(431) C(436) C(435) 178.0(6)

loop_
_platon_squeeze_void_nr
_platon_squeeze_void_average_x
_platon_squeeze_void_average_y
_platon_squeeze_void_average_z
_platon_squeeze_void_volume
_platon_squeeze_void_count_electrons
1 -0.093 -0.131 -0.004 9811.1 389.8
2 0.000 0.000 0.500 213.2 12.3
3 0.667 0.333 0.833 215.9 11.7
4 0.333 0.667 0.167 215.9 11.6
